data_7114161
loop_
_publ_author_name
'Neeraj, S.'
'Cheetham, A. K.'

_publ_section_title
;
 Synthesis of open-framework zinc phosphates from organophosphorus amides
;
_journal_issue 16
_journal_name_full 'Chemical Communications'
_journal_page_first 1738
_journal_paper_doi 10.1039/b205557k
_journal_year 2002
_chemical_formula_moiety '[(C2NH8)(H3O)][Zn4(PO4)3(H2O)]2.H2O'
_chemical_formula_sum 'C H4 N0.5 O14 P3 Zn4'
_chemical_formula_weight 601.44
_chemical_name_systematic
; 
? 
;
_space_group_IT_number 34
_symmetry_space_group_name_Hall 'P 2 -2n'
_symmetry_space_group_name_H-M 'P n n 2'
_atom_sites_solution_hydrogens geom
_atom_sites_solution_primary direct
_atom_sites_solution_secondary difmap
_audit_creation_method SHELXL-97
_cell_angle_alpha 90.00
_cell_angle_beta 90.00
_cell_angle_gamma 90.00
_cell_formula_units_Z 4
_cell_length_a 15.284(3)
_cell_length_b 17.726(3)
_cell_length_c 5.1882(10)
_cell_measurement_temperature 293(2)
_cell_volume 1405.6(5)
_computing_structure_refinement 'SHELXL-97 (Sheldrick, 1997)'
_computing_structure_solution 'SHELXS-97 (Sheldrick, 1990)'
_diffrn_ambient_temperature 293(2)
_diffrn_measured_fraction_theta_full 0.942
_diffrn_measured_fraction_theta_max 0.942
_diffrn_radiation_monochromator graphite
_diffrn_radiation_source 'fine-focus sealed tube'
_diffrn_radiation_type MoK\a
_diffrn_radiation_wavelength 0.71073
_diffrn_reflns_av_R_equivalents 0.1247
_diffrn_reflns_av_sigmaI/netI 0.1002
_diffrn_reflns_limit_h_max 13
_diffrn_reflns_limit_h_min -19
_diffrn_reflns_limit_k_max 20
_diffrn_reflns_limit_k_min -22
_diffrn_reflns_limit_l_max 6
_diffrn_reflns_limit_l_min -6
_diffrn_reflns_number 8025
_diffrn_reflns_theta_full 28.37
_diffrn_reflns_theta_max 28.37
_diffrn_reflns_theta_min 1.76
_exptl_absorpt_coefficient_mu 7.157
_exptl_crystal_colour Colorless
_exptl_crystal_density_diffrn 2.842
_exptl_crystal_density_method 'not measured'
_exptl_crystal_description 'Long needles'
_exptl_crystal_F_000 1162
_exptl_crystal_size_max 0.8
_exptl_crystal_size_mid 0.08
_exptl_crystal_size_min 0.06
_refine_diff_density_max 1.187
_refine_diff_density_min -1.456
_refine_diff_density_rms 0.266
_refine_ls_abs_structure_details 'Flack H D (1983), Acta Cryst. A39, 876-881'
_refine_ls_abs_structure_Flack 0.00(4)
_refine_ls_extinction_method none
_refine_ls_goodness_of_fit_ref 1.046
_refine_ls_hydrogen_treatment mixed
_refine_ls_matrix_type full
_refine_ls_number_parameters 209
_refine_ls_number_reflns 3174
_refine_ls_number_restraints 1
_refine_ls_restrained_S_all 1.045
_refine_ls_R_factor_all 0.0868
_refine_ls_R_factor_gt 0.0717
_refine_ls_shift/su_max 0.000
_refine_ls_shift/su_mean 0.000
_refine_ls_structure_factor_coef Fsqd
_refine_ls_weighting_details 'calc w=1/[\s^2^(Fo^2^)+(0.1121P)^2^+0.0000P] where P=(Fo^2^+2Fc^2^)/3'
_refine_ls_weighting_scheme calc
_refine_ls_wR_factor_gt 0.1723
_refine_ls_wR_factor_ref 0.1813
_reflns_number_gt 2593
_reflns_number_total 3174
_reflns_threshold_expression >2sigma(I)
_cod_data_source_file b205557k.txt
_cod_data_source_block Compound_II
_cod_original_formula_sum 'C H4 N0.50 O14 P3 Zn4'
_cod_database_code 7114161

loop_
_symmetry_equiv_pos_as_xyz
'x, y, z'
'-x, -y, z'
'x+1/2, -y+1/2, z+1/2'
'-x+1/2, y+1/2, z+1/2'

loop_
_atom_site_label
_atom_site_type_symbol
_atom_site_fract_x
_atom_site_fract_y
_atom_site_fract_z
_atom_site_U_iso_or_equiv
_atom_site_adp_type
_atom_site_occupancy
_atom_site_symmetry_multiplicity
_atom_site_calc_flag
_atom_site_refinement_flags
Zn1 Zn 0.28064(8) 0.80316(7) 0.6676(3) 0.0151(3) Uani 1 1 d .
Zn2 Zn 0.10691(9) 0.80464(7) 0.2648(3) 0.0157(3) Uani 1 1 d .
Zn3 Zn 0.40651(8) 0.75190(7) 1.1726(3) 0.0137(3) Uani 1 1 d .
Zn4 Zn 0.73316(9) 0.93645(7) 1.3504(3) 0.0171(3) Uani 1 1 d .
P1 P 0.39952(17) 0.65526(15) 0.6900(6) 0.0112(6) Uani 1 1 d .
P2 P 0.28031(18) 0.89476(15) 0.1730(7) 0.0130(5) Uani 1 1 d .
P3 P 0.6121(2) 0.79306(16) 1.2488(7) 0.0136(6) Uani 1 1 d .
O1 O 0.3050(6) 0.8860(5) 0.8886(16) 0.0182(18) Uani 1 1 d .
O2 O 0.1601(6) 0.7715(5) 0.6041(18) 0.024(2) Uani 1 1 d .
O3 O 0.3243(5) 0.8260(5) 0.3229(17) 0.0185(18) Uani 1 1 d .
O4 O 0.3565(5) 0.7256(4) 0.8313(18) 0.0162(17) Uani 1 1 d .
O5 O 0.6212(8) 0.7795(6) 1.535(2) 0.032(2) Uani 1 1 d .
O6 O -0.0062(5) 0.8505(4) 0.284(2) 0.023(2) Uani 1 1 d .
O7 O 0.1825(5) 0.8909(5) 0.2134(19) 0.026(2) Uani 1 1 d .
O8 O 0.5197(5) 0.7941(5) 1.146(2) 0.028(2) Uani 1 1 d .
O9 O 0.3889(6) 0.6671(5) 1.3986(16) 0.0214(19) Uani 1 1 d .
O10 O 0.6818(5) 1.0315(4) 1.2781(19) 0.0187(18) Uani 1 1 d .
O11 O 0.8538(6) 0.9175(4) 1.2703(19) 0.0202(18) Uani 1 1 d .
O12 O 0.6557(6) 0.8678(5) 1.176(2) 0.026(2) Uani 1 1 d .
O13 O 0.7379(8) 0.9145(9) 1.729(2) 0.053(3) Uani 1 1 d .
O20 O 0.505(2) 0.9393(18) 1.750(11) 0.27(3) Uani 0.75 1 d P
N1 N 0.0000 1.0000 0.570(4) 0.049(6) Uani 1 2 d S
H10B H 0.0237 1.0356 0.4683 0.059 Uiso 0.50 1 calc PR
H10C H -0.0237 0.9644 0.4683 0.059 Uiso 0.50 1 calc PR
C1 C 0.0693(12) 0.9657(11) 0.731(4) 0.053(5) Uani 1 1 d .
H1B H 0.1134 0.9442 0.6217 0.079 Uiso 1 1 calc R
H1C H 0.0443 0.9269 0.8370 0.079 Uiso 1 1 calc R
H1D H 0.0951 1.0037 0.8386 0.079 Uiso 1 1 calc R
O20A O 0.444(3) 0.991(2) 1.745(9) 0.037(10) Uiso 0.25 1 d P

loop_
_atom_site_aniso_label
_atom_site_aniso_U_11
_atom_site_aniso_U_22
_atom_site_aniso_U_33
_atom_site_aniso_U_23
_atom_site_aniso_U_13
_atom_site_aniso_U_12
Zn1 0.0167(6) 0.0178(6) 0.0108(6) 0.0007(6) -0.0001(6) 0.0027(5)
Zn2 0.0154(6) 0.0177(6) 0.0139(6) 0.0006(6) -0.0014(5) 0.0003(5)
Zn3 0.0147(6) 0.0151(6) 0.0112(6) -0.0005(6) -0.0014(6) 0.0006(5)
Zn4 0.0174(6) 0.0136(6) 0.0205(7) -0.0003(6) -0.0015(6) -0.0001(5)
P1 0.0140(12) 0.0107(12) 0.0089(14) 0.0009(12) -0.0015(11) 0.0019(10)
P2 0.0160(12) 0.0124(12) 0.0105(13) 0.0007(13) 0.0011(13) 0.0016(10)
P3 0.0143(13) 0.0132(13) 0.0131(15) -0.0017(12) 0.0010(11) -0.0018(11)
O1 0.034(5) 0.019(4) 0.002(4) 0.004(3) 0.004(4) -0.004(4)
O2 0.016(4) 0.028(5) 0.028(6) 0.012(4) -0.002(4) -0.009(4)
O3 0.023(4) 0.016(4) 0.016(5) 0.001(4) 0.003(4) 0.009(3)
O4 0.016(4) 0.016(4) 0.017(4) -0.004(4) -0.005(3) 0.007(3)
O5 0.056(7) 0.027(5) 0.015(5) -0.002(4) 0.002(5) -0.003(5)
O6 0.013(4) 0.018(4) 0.038(6) -0.013(4) -0.007(4) 0.003(3)
O7 0.013(4) 0.025(5) 0.039(7) 0.007(5) 0.000(4) 0.005(3)
O8 0.010(4) 0.025(4) 0.050(6) -0.003(5) -0.007(4) -0.004(3)
O9 0.039(5) 0.019(4) 0.006(4) -0.005(4) 0.001(4) 0.001(4)
O10 0.018(4) 0.010(4) 0.028(5) 0.001(4) 0.002(4) 0.000(3)
O11 0.023(4) 0.012(3) 0.026(5) -0.011(4) 0.000(4) 0.010(3)
O12 0.030(5) 0.026(4) 0.022(5) -0.007(4) -0.004(4) -0.016(4)
O13 0.048(7) 0.087(9) 0.025(7) 0.017(7) -0.005(5) -0.005(7)
O20 0.065(17) 0.16(3) 0.58(10) 0.22(4) -0.03(4) -0.008(18)
N1 0.093(17) 0.030(9) 0.024(9) 0.000 0.000 -0.042(11)
C1 0.046(9) 0.055(10) 0.057(13) 0.000(10) 0.017(9) 0.010(9)

loop_
_atom_type_symbol
_atom_type_description
_atom_type_scat_dispersion_real
_atom_type_scat_dispersion_imag
_atom_type_scat_source
C C 0.0033 0.0016 'International Tables Vol C Tables 4.2.6.8 and 6.1.1.4'
H H 0.0000 0.0000 'International Tables Vol C Tables 4.2.6.8 and 6.1.1.4'
N N 0.0061 0.0033 'International Tables Vol C Tables 4.2.6.8 and 6.1.1.4'
O O 0.0106 0.0060 'International Tables Vol C Tables 4.2.6.8 and 6.1.1.4'
P P 0.1023 0.0942 'International Tables Vol C Tables 4.2.6.8 and 6.1.1.4'
Zn Zn 0.2839 1.4301 'International Tables Vol C Tables 4.2.6.8 and 6.1.1.4'

loop_
_geom_angle_atom_site_label_1
_geom_angle_atom_site_label_2
_geom_angle_atom_site_label_3
_geom_angle
_geom_angle_site_symmetry_1
_geom_angle_site_symmetry_3
O1 Zn1 O3 109.0(4) . .
O1 Zn1 O2 120.6(4) . .
O3 Zn1 O2 103.2(4) . .
O1 Zn1 O4 99.3(4) . .
O3 Zn1 O4 109.6(4) . .
O2 Zn1 O4 115.0(3) . .
O6 Zn2 O5 117.8(4) . 3_463
O6 Zn2 O7 102.2(4) . .
O5 Zn2 O7 117.4(4) 3_463 .
O6 Zn2 O2 116.1(4) . .
O5 Zn2 O2 105.5(4) 3_463 .
O7 Zn2 O2 96.3(4) . .
O8 Zn3 O9 118.9(4) . .
O8 Zn3 O3 110.3(4) . 1_556
O9 Zn3 O3 100.9(4) . 1_556
O8 Zn3 O4 112.3(5) . .
O9 Zn3 O4 107.8(4) . .
O3 Zn3 O4 105.2(3) 1_556 .
O10 Zn4 O11 120.7(4) . .
O10 Zn4 O12 102.4(4) . .
O11 Zn4 O12 112.2(4) . .
O10 Zn4 O13 112.4(5) . .
O11 Zn4 O13 98.2(5) . .
O12 Zn4 O13 111.1(5) . .
O6 P1 O11 106.8(5) 3_565 3_464
O6 P1 O9 115.2(6) 3_565 1_554
O11 P1 O9 109.6(5) 3_464 1_554
O6 P1 O4 107.2(5) 3_565 .
O11 P1 O4 110.4(5) 3_464 .
O9 P1 O4 107.6(5) 1_554 .
O7 P2 O10 111.3(5) . 2_674
O7 P2 O1 111.9(6) . 1_554
O10 P2 O1 109.7(5) 2_674 1_554
O7 P2 O3 108.4(5) . .
O10 P2 O3 108.6(5) 2_674 .
O1 P2 O3 106.8(5) 1_554 .
O8 P3 O5 115.9(7) . .
O8 P3 O12 108.1(5) . .
O5 P3 O12 109.8(6) . .
O8 P3 O2 106.3(6) . 3_565
O5 P3 O2 108.3(6) . 3_565
O12 P3 O2 108.2(6) . 3_565
P2 O1 Zn1 127.7(5) 1_556 .
P3 O2 Zn1 125.2(5) 3_464 .
P3 O2 Zn2 116.3(5) 3_464 .
Zn1 O2 Zn2 116.2(4) . .
P2 O3 Zn1 117.5(5) . .
P2 O3 Zn3 125.7(5) . 1_554
Zn1 O3 Zn3 116.1(4) . 1_554
P1 O4 Zn3 115.9(4) . .
P1 O4 Zn1 125.9(5) . .
Zn3 O4 Zn1 116.3(4) . .
P3 O5 Zn2 136.3(7) . 3_566
P1 O6 Zn2 143.9(5) 3_464 .
P2 O7 Zn2 130.2(5) . .
P3 O8 Zn3 145.5(7) . .
P1 O9 Zn3 133.8(6) 1_556 .
P2 O10 Zn4 132.3(5) 2_676 .
P1 O11 Zn4 130.4(5) 3_565 .
P3 O12 Zn4 134.5(7) . .
O20A O20 O20A 78(3) . 2_675
C1 N1 C1 111(2) 2_575 .
C1 N1 H10B 109.4 2_575 .
C1 N1 H10B 109.4 . .
C1 N1 H10C 109.4 2_575 .
C1 N1 H10C 109.4 . .
H10B N1 H10C 108.0 . .
N1 C1 H1B 109.5 . .
N1 C1 H1C 109.5 . .
H1B C1 H1C 109.5 . .
N1 C1 H1D 109.5 . .
H1B C1 H1D 109.5 . .
H1C C1 H1D 109.5 . .
O20 O20A O20 102(3) . 2_675
O20 O20A O20A 56(3) . 2_675
O20 O20A O20A 47(2) 2_675 2_675

loop_
_geom_bond_atom_site_label_1
_geom_bond_atom_site_label_2
_geom_bond_distance
_geom_bond_site_symmetry_2
Zn1 O1 1.900(9) .
Zn1 O3 1.951(9) .
Zn1 O2 1.954(9) .
Zn1 O4 1.988(8) .
Zn2 O6 1.914(8) .
Zn2 O5 1.922(11) 3_463
Zn2 O7 1.935(9) .
Zn2 O2 2.026(9) .
Zn3 O8 1.891(8) .
Zn3 O9 1.925(9) .
Zn3 O3 1.978(8) 1_556
Zn3 O4 1.984(9) .
Zn4 O10 1.896(8) .
Zn4 O11 1.919(8) .
Zn4 O12 1.923(9) .
Zn4 O13 2.006(12) .
P1 O6 1.525(8) 3_565
P1 O11 1.525(8) 3_464
P1 O9 1.535(9) 1_554
P1 O4 1.590(8) .
P2 O7 1.511(9) .
P2 O10 1.530(8) 2_674
P2 O1 1.531(9) 1_554
P2 O3 1.594(9) .
P3 O8 1.509(9) .
P3 O5 1.511(11) .
P3 O12 1.530(9) .
P3 O2 1.553(9) 3_565
O1 P2 1.531(9) 1_556
O2 P3 1.553(9) 3_464
O3 Zn3 1.978(8) 1_554
O5 Zn2 1.922(11) 3_566
O6 P1 1.525(8) 3_464
O9 P1 1.535(9) 1_556
O10 P2 1.530(8) 2_676
O11 P1 1.525(8) 3_565
O20 O20A 1.30(5) .
O20 O20A 1.47(5) 2_675
N1 C1 1.48(2) 2_575
N1 C1 1.48(2) .
N1 H10B 0.9000 .
N1 H10C 0.9000 .
C1 H1B 0.9600 .
C1 H1C 0.9600 .
C1 H1D 0.9600 .
O20A O20 1.47(5) 2_675
O20A O20A 1.74(8) 2_675
